data_4132904
loop_
_publ_author_name
'Yang, Qi-Liang'
'Wang, Xiang-Yang'
'Lu, Jia-Yan'
'Zhang, Li-Pu'
'Fang, Ping'
'Mei, Tian-Sheng'

_publ_section_title
;
 Copper-Catalyzed Electrochemical C-H Amination of Arenes with Secondary
 Amines.
;
_journal_issue 36
_journal_name_full 'Journal of the American Chemical Society'
_journal_page_first 11487
_journal_page_last 11494
_journal_paper_doi 10.1021/jacs.8b07380
_journal_volume 140
_journal_year 2018
_chemical_formula_moiety 'C17 H19 N3 O3'
_chemical_formula_sum 'C17 H19 N3 O3'
_chemical_formula_weight 313.35
_space_group_crystal_system triclinic
_space_group_IT_number 2
_space_group_name_Hall '-P 1'
_space_group_name_H-M_alt 'P -1'
_atom_sites_solution_hydrogens geom
_atom_sites_solution_primary dual
_audit_creation_date 2018-03-21
_audit_creation_method
;
Olex2 1.2
(compiled 2017.08.10 svn.r3458 for OlexSys, GUI svn.r5381)
;
_cell_angle_alpha 86.4210(10)
_cell_angle_beta 80.8950(10)
_cell_angle_gamma 62.7930(10)
_cell_formula_units_Z 4
_cell_length_a 11.0414(2)
_cell_length_b 11.7274(2)
_cell_length_c 14.0159(3)
_cell_measurement_reflns_used 7143
_cell_measurement_temperature 302(2)
_cell_measurement_theta_max 54.810
_cell_measurement_theta_min 2.779
_cell_volume 1593.64(5)
_computing_cell_refinement 'SAINT v8.37A (Bruker, 2015)'
_computing_data_reduction 'SAINT v8.37A (Bruker, 2015)'
_computing_molecular_graphics 'Olex2 (Dolomanov et al., 2009)'
_computing_publication_material 'Olex2 (Dolomanov et al., 2009)'
_computing_structure_refinement 'ShelXL (Sheldrick, 2015)'
_computing_structure_solution 'ShelXT (Sheldrick, 2015)'
_diffrn_ambient_temperature 302.02
_diffrn_measured_fraction_theta_full 0.993
_diffrn_measured_fraction_theta_max 0.989
_diffrn_measurement_device_type 'Bruker D8 Venture'
_diffrn_measurement_method '\f and \w scans'
_diffrn_radiation_type GaK\a
_diffrn_radiation_wavelength 1.34139
_diffrn_reflns_av_R_equivalents 0.0419
_diffrn_reflns_av_unetI/netI 0.0454
_diffrn_reflns_Laue_measured_fraction_full 0.993
_diffrn_reflns_Laue_measured_fraction_max 0.989
_diffrn_reflns_limit_h_max 13
_diffrn_reflns_limit_h_min -12
_diffrn_reflns_limit_k_max 14
_diffrn_reflns_limit_k_min -14
_diffrn_reflns_limit_l_max 17
_diffrn_reflns_limit_l_min -17
_diffrn_reflns_number 17038
_diffrn_reflns_point_group_measured_fraction_full 0.993
_diffrn_reflns_point_group_measured_fraction_max 0.989
_diffrn_reflns_theta_full 53.594
_diffrn_reflns_theta_max 54.963
_diffrn_reflns_theta_min 2.778
_diffrn_standards_number 0
_exptl_absorpt_coefficient_mu 0.479
_exptl_absorpt_correction_T_max 0.7508
_exptl_absorpt_correction_T_min 0.5736
_exptl_absorpt_correction_type multi-scan
_exptl_absorpt_process_details
'SADABS-2016/2 (Bruker,2016/2) was used for absorption correction. wR2(int) was 0.1151 before and 0.0583 after correction. The Ratio of minimum to maximum transmission is 0.7640. The \l/2 correction factor is Not present.'
_exptl_crystal_colour colourless
_exptl_crystal_density_diffrn 1.306
_exptl_crystal_description block
_exptl_crystal_F_000 664
_exptl_crystal_size_max 0.15
_exptl_crystal_size_mid 0.08
_exptl_crystal_size_min 0.06
_refine_diff_density_max 0.181
_refine_diff_density_min -0.197
_refine_diff_density_rms 0.040
_refine_ls_extinction_method none
_refine_ls_goodness_of_fit_ref 1.051
_refine_ls_hydrogen_treatment constr
_refine_ls_matrix_type full
_refine_ls_number_parameters 417
_refine_ls_number_reflns 6012
_refine_ls_number_restraints 0
_refine_ls_restrained_S_all 1.051
_refine_ls_R_factor_all 0.0782
_refine_ls_R_factor_gt 0.0532
_refine_ls_shift/su_max 0.002
_refine_ls_shift/su_mean 0.000
_refine_ls_structure_factor_coef Fsqd
_refine_ls_weighting_details 'w=1/[\s^2^(Fo^2^)+(0.0572P)^2^+0.3815P] where P=(Fo^2^+2Fc^2^)/3'
_refine_ls_weighting_scheme calc
_refine_ls_wR_factor_gt 0.1237
_refine_ls_wR_factor_ref 0.1435
_reflns_Friedel_coverage 0.000
_reflns_number_gt 4314
_reflns_number_total 6012
_reflns_threshold_expression 'I > 2\s(I)'
_cod_data_source_file ja8b07380_si_002.cif
_cod_data_source_block mjr18037_0m
_cod_database_code 4132904
_shelx_shelxl_version_number 2016/6
_shelx_space_group_comment
;
The symmetry employed for this shelxl refinement is uniquely defined
by the following loop, which should always be used as a source of
symmetry information in preference to the above space-group names.
They are only intended as comments.
;
_shelx_estimated_absorpt_t_max 0.972
_shelx_estimated_absorpt_t_min 0.932
_olex2_refinement_description
;
1. Fixed Uiso
 At 1.2 times of:
  All C(H) groups, All C(H,H) groups, All N(H) groups
 At 1.5 times of:
  All O(H) groups
2.a Secondary CH2 refined with riding coordinates:
 C13(H13A,H13B), C14(H14A,H14B), C15(H15A,H15B), C16(H16A,H16B), C17(H17A,
 H17B), C30(H30A,H30B), C31(H31A,H31B), C32(H32A,H32B), C33(H33A,H33B),
 C34(H34A,H34B)
2.b Aromatic/amide H refined with riding coordinates:
 N2(H2), C1(H1), C2(H2A), C3(H3A), C4(H4), C8(H8), C9(H9), C11(H11), N5(H5),
 C18(H18), C19(H19), C20(H20), C21(H21), C25(H25), C26(H26), C28(H28)
2.c Idealised tetrahedral OH refined as rotating group:
 O3(H3), O6(H6)
;
_olex2_submission_special_instructions 'No special instructions were received'

loop_
_space_group_symop_operation_xyz
'x, y, z'
'-x, -y, -z'

loop_
_atom_site_label
_atom_site_type_symbol
_atom_site_fract_x
_atom_site_fract_y
_atom_site_fract_z
_atom_site_U_iso_or_equiv
_atom_site_adp_type
_atom_site_occupancy
_atom_site_site_symmetry_order
_atom_site_calc_flag
_atom_site_refinement_flags_posn
O1 O 1.15558(14) 0.35947(15) 0.68259(11) 0.0650(4) Uani 1 1 d .
O2 O 0.64948(15) 0.13539(15) 0.85123(11) 0.0676(4) Uani 1 1 d .
O3 O 0.61095(15) 0.60020(17) 0.39935(10) 0.0692(4) Uani 1 1 d .
H3 H 0.677202 0.613021 0.378092 0.104 Uiso 1 1 calc GR
N1 N 1.08258(16) 0.20042(17) 0.88971(12) 0.0557(4) Uani 1 1 d .
N2 N 0.96188(15) 0.34160(15) 0.74373(11) 0.0483(4) Uani 1 1 d .
H2 H 0.929911 0.306611 0.789957 0.058 Uiso 1 1 calc R
N3 N 0.72778(14) 0.31822(15) 0.75821(11) 0.0446(4) Uani 1 1 d .
C1 C 1.1449(2) 0.1228(2) 0.95899(16) 0.0670(6) Uani 1 1 d .
H1 H 1.091232 0.101200 1.007462 0.080 Uiso 1 1 calc R
C2 C 1.2833(2) 0.0726(2) 0.96352(17) 0.0661(6) Uani 1 1 d .
H2A H 1.321789 0.018814 1.013587 0.079 Uiso 1 1 calc R
C3 C 1.3630(2) 0.1038(2) 0.89251(17) 0.0665(6) Uani 1 1 d .
H3A H 1.457316 0.069927 0.892550 0.080 Uiso 1 1 calc R
C4 C 1.3013(2) 0.1861(2) 0.82099(16) 0.0594(5) Uani 1 1 d .
H4 H 1.352910 0.210633 0.772938 0.071 Uiso 1 1 calc R
C5 C 1.16166(18) 0.23159(18) 0.82177(13) 0.0457(4) Uani 1 1 d .
C6 C 1.09296(19) 0.31745(19) 0.74278(14) 0.0474(5) Uani 1 1 d .
C7 C 0.86881(18) 0.41575(18) 0.68026(13) 0.0446(4) Uani 1 1 d .
C8 C 0.8908(2) 0.50011(19) 0.61441(14) 0.0518(5) Uani 1 1 d .
H8 H 0.971606 0.508010 0.609218 0.062 Uiso 1 1 calc R
C9 C 0.7922(2) 0.57242(19) 0.55650(14) 0.0526(5) Uani 1 1 d .
H9 H 0.808006 0.628547 0.512448 0.063 Uiso 1 1 calc R
C10 C 0.67077(19) 0.56323(18) 0.56256(14) 0.0485(5) Uani 1 1 d .
C11 C 0.64925(18) 0.47872(18) 0.62901(13) 0.0471(4) Uani 1 1 d .
H11 H 0.567880 0.471765 0.634078 0.057 Uiso 1 1 calc R
C12 C 0.74625(18) 0.40469(18) 0.68782(13) 0.0434(4) Uani 1 1 d .
C13 C 0.7938(2) 0.18484(19) 0.72401(15) 0.0582(5) Uani 1 1 d .
H13A H 0.888958 0.159698 0.696798 0.070 Uiso 1 1 calc R
H13B H 0.746931 0.176335 0.673922 0.070 Uiso 1 1 calc R
C14 C 0.7874(2) 0.0994(2) 0.80744(17) 0.0679(6) Uani 1 1 d .
H14A H 0.829366 0.011336 0.784593 0.081 Uiso 1 1 calc R
H14B H 0.839547 0.104201 0.855266 0.081 Uiso 1 1 calc R
C15 C 0.5842(2) 0.2653(2) 0.88202(15) 0.0616(6) Uani 1 1 d .
H15A H 0.631313 0.275544 0.931218 0.074 Uiso 1 1 calc R
H15B H 0.489900 0.288728 0.910590 0.074 Uiso 1 1 calc R
C16 C 0.58501(18) 0.3533(2) 0.79950(14) 0.0514(5) Uani 1 1 d .
H16A H 0.535982 0.345500 0.750645 0.062 Uiso 1 1 calc R
H16B H 0.539431 0.441542 0.822390 0.062 Uiso 1 1 calc R
C17 C 0.5658(2) 0.6413(2) 0.49760(14) 0.0579(5) Uani 1 1 d .
H17A H 0.481206 0.635289 0.520050 0.069 Uiso 1 1 calc R
H17B H 0.545774 0.730582 0.501949 0.069 Uiso 1 1 calc R
O4 O 0.35039(15) 0.10688(16) 0.29743(12) 0.0710(4) Uani 1 1 d .
O5 O 0.85471(15) 0.34089(15) 0.13233(11) 0.0684(4) Uani 1 1 d .
O6 O 0.88375(15) -0.08509(17) 0.60331(10) 0.0691(4) Uani 1 1 d .
H6 H 0.813584 -0.089327 0.628290 0.104 Uiso 1 1 calc GR
N4 N 0.38409(16) 0.34540(16) 0.14385(12) 0.0521(4) Uani 1 1 d .
N5 N 0.51611(15) 0.17455(15) 0.27124(11) 0.0484(4) Uani 1 1 d .
H5 H 0.535806 0.230535 0.239514 0.058 Uiso 1 1 calc R
N6 N 0.74033(14) 0.21083(14) 0.26437(11) 0.0444(4) Uani 1 1 d .
C18 C 0.3185(2) 0.4316(2) 0.08041(15) 0.0604(5) Uani 1 1 d .
H18 H 0.359765 0.480608 0.050087 0.073 Uiso 1 1 calc R
C19 C 0.1938(2) 0.4535(2) 0.05649(16) 0.0649(6) Uani 1 1 d .
H19 H 0.152511 0.514534 0.010905 0.078 Uiso 1 1 calc R
C20 C 0.1322(2) 0.3827(2) 0.10184(18) 0.0729(7) Uani 1 1 d .
H20 H 0.047637 0.394903 0.087680 0.087 Uiso 1 1 calc R
C21 C 0.1967(2) 0.2934(2) 0.16848(17) 0.0627(6) Uani 1 1 d .
H21 H 0.156320 0.244554 0.200408 0.075 Uiso 1 1 calc R
C22 C 0.32235(18) 0.27730(18) 0.18726(13) 0.0468(5) Uani 1 1 d .
C23 C 0.39633(19) 0.17837(19) 0.25785(14) 0.0488(5) Uani 1 1 d .
C24 C 0.61382(18) 0.09324(18) 0.32902(13) 0.0449(4) Uani 1 1 d .
C25 C 0.6010(2) -0.0022(2) 0.38636(15) 0.0547(5) Uani 1 1 d .
H25 H 0.525013 -0.016940 0.387018 0.066 Uiso 1 1 calc R
C26 C 0.7013(2) -0.0755(2) 0.44261(15) 0.0568(5) Uani 1 1 d .
H26 H 0.691669 -0.139378 0.480890 0.068 Uiso 1 1 calc R
C27 C 0.81583(19) -0.05609(19) 0.44335(14) 0.0504(5) Uani 1 1 d .
C28 C 0.82929(19) 0.03864(18) 0.38449(14) 0.0486(5) Uani 1 1 d .
H28 H 0.905973 0.052371 0.383845 0.058 Uiso 1 1 calc R
C29 C 0.73074(18) 0.11302(17) 0.32674(13) 0.0442(4) Uani 1 1 d .
C30 C 0.7975(2) 0.1656(2) 0.16452(14) 0.0532(5) Uani 1 1 d .
H30A H 0.747793 0.124820 0.142285 0.064 Uiso 1 1 calc R
H30B H 0.893415 0.102862 0.161259 0.064 Uiso 1 1 calc R
C31 C 0.7859(2) 0.2771(2) 0.10101(15) 0.0629(6) Uani 1 1 d .
H31A H 0.825072 0.246639 0.035124 0.076 Uiso 1 1 calc R
H31B H 0.689481 0.336950 0.101566 0.076 Uiso 1 1 calc R
C32 C 0.7996(2) 0.3848(2) 0.22952(16) 0.0627(6) Uani 1 1 d .
H32A H 0.703178 0.446143 0.232695 0.075 Uiso 1 1 calc R
H32B H 0.847697 0.428229 0.250258 0.075 Uiso 1 1 calc R
C33 C 0.8129(2) 0.2759(2) 0.29655(15) 0.0534(5) Uani 1 1 d .
H33A H 0.909309 0.216066 0.296134 0.064 Uiso 1 1 calc R
H33B H 0.773580 0.308395 0.361979 0.064 Uiso 1 1 calc R
C34 C 0.9214(2) -0.1346(2) 0.50755(16) 0.0611(5) Uani 1 1 d .
H34A H 0.933249 -0.221859 0.509033 0.073 Uiso 1 1 calc R
H34B H 1.008925 -0.136849 0.480504 0.073 Uiso 1 1 calc R

loop_
_atom_site_aniso_label
_atom_site_aniso_U_11
_atom_site_aniso_U_22
_atom_site_aniso_U_33
_atom_site_aniso_U_23
_atom_site_aniso_U_13
_atom_site_aniso_U_12
O1 0.0521(8) 0.0898(11) 0.0653(9) 0.0248(8) -0.0129(7) -0.0441(8)
O2 0.0689(10) 0.0723(10) 0.0675(10) 0.0145(8) -0.0002(8) -0.0417(9)
O3 0.0613(10) 0.1102(13) 0.0508(8) 0.0068(8) -0.0125(7) -0.0508(9)
N1 0.0454(9) 0.0657(11) 0.0539(10) 0.0121(8) -0.0080(8) -0.0248(8)
N2 0.0392(8) 0.0605(10) 0.0481(9) 0.0125(8) -0.0075(7) -0.0262(8)
N3 0.0365(8) 0.0506(9) 0.0463(9) 0.0061(7) -0.0033(6) -0.0210(7)
C1 0.0577(13) 0.0791(16) 0.0618(14) 0.0189(12) -0.0105(11) -0.0305(12)
C2 0.0643(14) 0.0732(15) 0.0629(14) 0.0174(11) -0.0237(11) -0.0306(12)
C3 0.0479(12) 0.0783(16) 0.0785(15) 0.0138(13) -0.0246(11) -0.0299(12)
C4 0.0471(11) 0.0775(15) 0.0613(13) 0.0118(11) -0.0124(10) -0.0350(11)
C5 0.0418(10) 0.0535(11) 0.0457(10) 0.0022(9) -0.0069(8) -0.0248(9)
C6 0.0400(10) 0.0588(12) 0.0475(10) 0.0022(9) -0.0037(8) -0.0271(9)
C7 0.0390(10) 0.0491(11) 0.0451(10) 0.0031(8) -0.0053(8) -0.0200(9)
C8 0.0445(11) 0.0580(12) 0.0579(12) 0.0104(10) -0.0088(9) -0.0282(10)
C9 0.0514(12) 0.0527(12) 0.0555(12) 0.0110(9) -0.0079(9) -0.0263(10)
C10 0.0447(11) 0.0495(11) 0.0460(10) 0.0026(9) -0.0061(8) -0.0172(9)
C11 0.0397(10) 0.0551(12) 0.0469(10) 0.0015(9) -0.0073(8) -0.0216(9)
C12 0.0412(10) 0.0482(11) 0.0421(10) 0.0016(8) -0.0033(8) -0.0223(9)
C13 0.0565(12) 0.0509(12) 0.0586(12) 0.0034(10) 0.0044(10) -0.0213(10)
C14 0.0651(14) 0.0585(14) 0.0711(15) 0.0143(11) 0.0009(11) -0.0255(12)
C15 0.0541(12) 0.0804(16) 0.0540(12) 0.0047(11) 0.0004(10) -0.0369(12)
C16 0.0388(10) 0.0637(13) 0.0524(11) 0.0022(10) -0.0023(8) -0.0254(9)
C17 0.0530(12) 0.0656(14) 0.0521(12) 0.0087(10) -0.0125(10) -0.0238(11)
O4 0.0580(9) 0.0878(11) 0.0856(11) 0.0304(9) -0.0230(8) -0.0487(9)
O5 0.0682(10) 0.0877(11) 0.0657(10) 0.0157(8) -0.0110(8) -0.0508(9)
O6 0.0568(9) 0.1041(12) 0.0578(9) 0.0092(8) -0.0148(7) -0.0453(9)
N4 0.0438(9) 0.0622(10) 0.0551(10) 0.0072(8) -0.0100(8) -0.0280(8)
N5 0.0405(8) 0.0552(10) 0.0558(10) 0.0111(8) -0.0125(7) -0.0266(8)
N6 0.0403(8) 0.0513(9) 0.0458(8) 0.0046(7) -0.0077(7) -0.0244(7)
C18 0.0572(13) 0.0677(14) 0.0616(13) 0.0108(11) -0.0123(10) -0.0329(11)
C19 0.0578(13) 0.0704(15) 0.0660(14) 0.0147(11) -0.0229(11) -0.0261(12)
C20 0.0545(13) 0.0892(18) 0.0875(17) 0.0194(14) -0.0312(12) -0.0392(13)
C21 0.0508(12) 0.0771(15) 0.0735(14) 0.0156(12) -0.0215(11) -0.0382(12)
C22 0.0387(10) 0.0565(12) 0.0473(10) -0.0023(9) -0.0050(8) -0.0234(9)
C23 0.0389(10) 0.0596(12) 0.0525(11) 0.0025(9) -0.0050(8) -0.0271(10)
C24 0.0401(10) 0.0474(11) 0.0481(10) 0.0027(9) -0.0076(8) -0.0204(9)
C25 0.0497(11) 0.0602(13) 0.0619(12) 0.0110(10) -0.0129(10) -0.0313(10)
C26 0.0579(13) 0.0538(12) 0.0608(13) 0.0117(10) -0.0122(10) -0.0275(10)
C27 0.0459(11) 0.0502(11) 0.0517(11) 0.0030(9) -0.0099(9) -0.0183(9)
C28 0.0404(10) 0.0543(12) 0.0515(11) 0.0028(9) -0.0098(8) -0.0211(9)
C29 0.0386(10) 0.0472(11) 0.0467(10) 0.0021(8) -0.0060(8) -0.0195(9)
C30 0.0481(11) 0.0642(13) 0.0492(11) 0.0004(10) -0.0069(9) -0.0270(10)
C31 0.0596(13) 0.0820(16) 0.0557(12) 0.0106(11) -0.0123(10) -0.0394(12)
C32 0.0640(14) 0.0616(13) 0.0731(15) 0.0098(11) -0.0161(11) -0.0367(12)
C33 0.0514(11) 0.0609(13) 0.0565(12) 0.0035(10) -0.0129(9) -0.0316(10)
C34 0.0552(13) 0.0602(13) 0.0629(13) 0.0095(11) -0.0164(10) -0.0207(11)

loop_
_atom_type_symbol
_atom_type_description
_atom_type_scat_dispersion_real
_atom_type_scat_dispersion_imag
_atom_type_scat_source
C C 0.0150 0.0070 'International Tables Vol C Tables 4.2.6.8 and 6.1.1.4'
H H 0.0000 0.0000 'International Tables Vol C Tables 4.2.6.8 and 6.1.1.4'
N N 0.0250 0.0140 'International Tables Vol C Tables 4.2.6.8 and 6.1.1.4'
O O 0.0410 0.0250 'International Tables Vol C Tables 4.2.6.8 and 6.1.1.4'

loop_
_geom_angle_atom_site_label_1
_geom_angle_atom_site_label_2
_geom_angle_atom_site_label_3
_geom_angle
C15 O2 C14 110.36(16)
C17 O3 H3 109.5
C1 N1 C5 116.65(17)
C6 N2 H2 115.2
C6 N2 C7 129.54(16)
C7 N2 H2 115.2
C12 N3 C13 113.51(14)
C12 N3 C16 115.25(14)
C16 N3 C13 108.72(15)
N1 C1 H1 117.9
N1 C1 C2 124.2(2)
C2 C1 H1 117.9
C1 C2 H2A 120.9
C3 C2 C1 118.3(2)
C3 C2 H2A 120.9
C2 C3 H3A 120.5
C2 C3 C4 119.0(2)
C4 C3 H3A 120.5
C3 C4 H4 120.6
C3 C4 C5 118.87(19)
C5 C4 H4 120.6
N1 C5 C4 122.96(18)
N1 C5 C6 117.07(16)
C4 C5 C6 119.95(17)
O1 C6 N2 124.38(18)
O1 C6 C5 120.97(16)
N2 C6 C5 114.65(16)
C8 C7 N2 123.42(16)
C8 C7 C12 119.69(17)
C12 C7 N2 116.86(16)
C7 C8 H8 120.1
C9 C8 C7 119.87(18)
C9 C8 H8 120.1
C8 C9 H9 119.2
C8 C9 C10 121.54(18)
C10 C9 H9 119.2
C9 C10 C11 118.28(18)
C9 C10 C17 120.67(18)
C11 C10 C17 121.05(18)
C10 C11 H11 119.2
C12 C11 C10 121.52(17)
C12 C11 H11 119.2
C7 C12 N3 117.34(16)
C11 C12 N3 123.53(16)
C11 C12 C7 119.11(17)
N3 C13 H13A 109.8
N3 C13 H13B 109.8
N3 C13 C14 109.25(17)
H13A C13 H13B 108.3
C14 C13 H13A 109.8
C14 C13 H13B 109.8
O2 C14 C13 111.65(18)
O2 C14 H14A 109.3
O2 C14 H14B 109.3
C13 C14 H14A 109.3
C13 C14 H14B 109.3
H14A C14 H14B 108.0
O2 C15 H15A 109.3
O2 C15 H15B 109.3
O2 C15 C16 111.59(17)
H15A C15 H15B 108.0
C16 C15 H15A 109.3
C16 C15 H15B 109.3
N3 C16 C15 108.67(16)
N3 C16 H16A 110.0
N3 C16 H16B 110.0
C15 C16 H16A 110.0
C15 C16 H16B 110.0
H16A C16 H16B 108.3
O3 C17 C10 112.73(17)
O3 C17 H17A 109.0
O3 C17 H17B 109.0
C10 C17 H17A 109.0
C10 C17 H17B 109.0
H17A C17 H17B 107.8
C31 O5 C32 110.06(15)
C34 O6 H6 109.5
C18 N4 C22 116.79(17)
C23 N5 H5 115.0
C23 N5 C24 129.91(16)
C24 N5 H5 115.0
C29 N6 C30 112.60(14)
C29 N6 C33 115.76(14)
C30 N6 C33 109.54(15)
N4 C18 H18 117.8
N4 C18 C19 124.4(2)
C19 C18 H18 117.8
C18 C19 H19 121.1
C20 C19 C18 117.9(2)
C20 C19 H19 121.1
C19 C20 H20 120.4
C19 C20 C21 119.2(2)
C21 C20 H20 120.4
C20 C21 H21 120.6
C20 C21 C22 118.8(2)
C22 C21 H21 120.6
N4 C22 C21 122.89(19)
N4 C22 C23 117.25(15)
C21 C22 C23 119.85(17)
O4 C23 N5 124.50(18)
O4 C23 C22 121.61(16)
N5 C23 C22 113.87(16)
N5 C24 C29 116.17(16)
C25 C24 N5 124.15(16)
C25 C24 C29 119.68(17)
C24 C25 H25 120.0
C26 C25 C24 119.94(18)
C26 C25 H25 120.0
C25 C26 H26 119.2
C25 C26 C27 121.54(19)
C27 C26 H26 119.2
C26 C27 C28 118.32(18)
C26 C27 C34 120.48(19)
C28 C27 C34 121.19(18)
C27 C28 H28 119.3
C29 C28 C27 121.36(17)
C29 C28 H28 119.3
C24 C29 N6 117.34(16)
C28 C29 N6 123.52(16)
C28 C29 C24 119.14(17)
N6 C30 H30A 109.8
N6 C30 H30B 109.8
N6 C30 C31 109.52(17)
H30A C30 H30B 108.2
C31 C30 H30A 109.8
C31 C30 H30B 109.8
O5 C31 C30 111.52(17)
O5 C31 H31A 109.3
O5 C31 H31B 109.3
C30 C31 H31A 109.3
C30 C31 H31B 109.3
H31A C31 H31B 108.0
O5 C32 H32A 109.3
O5 C32 H32B 109.3
O5 C32 C33 111.52(18)
H32A C32 H32B 108.0
C33 C32 H32A 109.3
C33 C32 H32B 109.3
N6 C33 C32 108.85(16)
N6 C33 H33A 109.9
N6 C33 H33B 109.9
C32 C33 H33A 109.9
C32 C33 H33B 109.9
H33A C33 H33B 108.3
O6 C34 C27 112.54(17)
O6 C34 H34A 109.1
O6 C34 H34B 109.1
C27 C34 H34A 109.1
C27 C34 H34B 109.1
H34A C34 H34B 107.8

loop_
_geom_bond_atom_site_label_1
_geom_bond_atom_site_label_2
_geom_bond_distance
O1 C6 1.228(2)
O2 C14 1.422(2)
O2 C15 1.417(3)
O3 H3 0.8200
O3 C17 1.422(2)
N1 C1 1.331(3)
N1 C5 1.337(2)
N2 H2 0.8600
N2 C6 1.340(2)
N2 C7 1.407(2)
N3 C12 1.430(2)
N3 C13 1.466(2)
N3 C16 1.462(2)
C1 H1 0.9300
C1 C2 1.375(3)
C2 H2A 0.9300
C2 C3 1.367(3)
C3 H3A 0.9300
C3 C4 1.376(3)
C4 H4 0.9300
C4 C5 1.381(3)
C5 C6 1.498(3)
C7 C8 1.387(3)
C7 C12 1.404(2)
C8 H8 0.9300
C8 C9 1.382(3)
C9 H9 0.9300
C9 C10 1.383(3)
C10 C11 1.392(3)
C10 C17 1.507(3)
C11 H11 0.9300
C11 C12 1.386(2)
C13 H13A 0.9700
C13 H13B 0.9700
C13 C14 1.506(3)
C14 H14A 0.9700
C14 H14B 0.9700
C15 H15A 0.9700
C15 H15B 0.9700
C15 C16 1.503(3)
C16 H16A 0.9700
C16 H16B 0.9700
C17 H17A 0.9700
C17 H17B 0.9700
O4 C23 1.229(2)
O5 C31 1.413(2)
O5 C32 1.425(3)
O6 H6 0.8200
O6 C34 1.418(3)
N4 C18 1.327(3)
N4 C22 1.334(2)
N5 H5 0.8600
N5 C23 1.345(2)
N5 C24 1.403(2)
N6 C29 1.431(2)
N6 C30 1.465(2)
N6 C33 1.465(2)
C18 H18 0.9300
C18 C19 1.374(3)
C19 H19 0.9300
C19 C20 1.367(3)
C20 H20 0.9300
C20 C21 1.372(3)
C21 H21 0.9300
C21 C22 1.379(3)
C22 C23 1.496(3)
C24 C25 1.384(3)
C24 C29 1.408(2)
C25 H25 0.9300
C25 C26 1.381(3)
C26 H26 0.9300
C26 C27 1.385(3)
C27 C28 1.391(3)
C27 C34 1.504(3)
C28 H28 0.9300
C28 C29 1.387(3)
C30 H30A 0.9700
C30 H30B 0.9700
C30 C31 1.501(3)
C31 H31A 0.9700
C31 H31B 0.9700
C32 H32A 0.9700
C32 H32B 0.9700
C32 C33 1.502(3)
C33 H33A 0.9700
C33 H33B 0.9700
C34 H34A 0.9700
C34 H34B 0.9700
